data_7715283
loop_
_publ_author_name
'Meyer, Marco'
'Prescimone, Alessandro'
'Constable, Edwin C.'
'Housecroft, Catherine E.'

_publ_section_title
;
 Introducing sterically demanding substituents and
 &#x3c0;-&#x3c0;-interactions into [Cu(P^P)(N^N)]<sup>+</sup> complexes.
;
_journal_issue 12
_journal_name_full 'Dalton transactions (Cambridge, England : 2003)'
_journal_page_first 5453
_journal_page_last 5465
_journal_paper_doi 10.1039/d4dt00276h
_journal_volume 53
_journal_year 2024
_chemical_formula_moiety 'C56 H54 Cu N2 O P2, F6 P, 0.4(C4 H9 O), 0.4(C4 H10 O)'
_chemical_formula_sum 'C59.2 H61.6 Cu F6 N2 O1.8 P3'
_chemical_formula_weight 1100.35
_space_group_crystal_system triclinic
_space_group_IT_number 2
_space_group_name_Hall '-P 1'
_space_group_name_H-M_alt 'P -1'
_atom_sites_solution_hydrogens geom
_atom_sites_solution_primary dual
_audit_creation_date 2021-08-09
_audit_creation_method
;
Olex2 1.3
(compiled 2020.11.12 svn.r5f609507 for OlexSys, GUI svn.r6272)
;
_audit_update_record
;
2024-01-09 deposited with the CCDC.	2024-02-20 downloaded from the CCDC.
;
_cell_angle_alpha 113.4400(10)
_cell_angle_beta 90.8650(10)
_cell_angle_gamma 109.8700(10)
_cell_formula_units_Z 2
_cell_length_a 11.1704(2)
_cell_length_b 15.2169(3)
_cell_length_c 18.9218(3)
_cell_measurement_reflns_used 94011
_cell_measurement_temperature 150
_cell_measurement_theta_max 70.50
_cell_measurement_theta_min 2.58
_cell_volume 2732.78(9)
_computing_cell_refinement
;
X-Area Recipe 1.36.0.0 (STOE, 2020)
;
_computing_data_collection
;
X-Area Pilatus3_SV 1.31.170.0 (STOE, 2020)
;
_computing_data_reduction
;
X-Area Integrate 1.78.3.0 (STOE, 2020)
X-Area LANA 1.83.8.0 (STOE, 2020)
;
_computing_molecular_graphics 'Olex2 1.3 (Dolomanov et al., 2009)'
_computing_publication_material
;
STOE & Cie GmbH, X-Area, software package for collecting single-crystal or
multi-domain crystal data on STOE area-detector diffractometers, for image 
processing, for the correction and scaling of reflection intensities and 
for outlier rejection, version 1.90, Darmstadt 2020
;
_computing_structure_refinement 'SHELXL 2018/3 (Sheldrick, 2015)'
_computing_structure_solution 'SHELXT 2018/2 (Sheldrick, 2018)'
_diffrn_ambient_temperature 150
_diffrn_detector 'EIGER2 1M'
_diffrn_detector_area_resol_mean 13.33
_diffrn_detector_type 'DECTRIS EIGER2 1M'
_diffrn_measured_fraction_theta_full 0.988
_diffrn_measured_fraction_theta_max 0.972
_diffrn_measurement_device 'Eulerian 4-circle diffractometer'
_diffrn_measurement_device_type 'STOE STADIVARI Cu'
_diffrn_measurement_method 'rotation method, \w scans'
_diffrn_radiation_collimation '1.2 0.6 mm diameter'
_diffrn_radiation_monochromator 'Graded multilayer mirror'
_diffrn_radiation_polarisn_norm 270
_diffrn_radiation_probe x-ray
_diffrn_radiation_type 'Cu K\a'
_diffrn_radiation_wavelength 1.54186
_diffrn_reflns_av_R_equivalents 0.0223
_diffrn_reflns_av_unetI/netI 0.0161
_diffrn_reflns_Laue_measured_fraction_full 0.988
_diffrn_reflns_Laue_measured_fraction_max 0.972
_diffrn_reflns_limit_h_max 13
_diffrn_reflns_limit_h_min -13
_diffrn_reflns_limit_k_max 18
_diffrn_reflns_limit_k_min -11
_diffrn_reflns_limit_l_max 22
_diffrn_reflns_limit_l_min -22
_diffrn_reflns_number 48998
_diffrn_reflns_point_group_measured_fraction_full 0.988
_diffrn_reflns_point_group_measured_fraction_max 0.972
_diffrn_reflns_theta_full 67.686
_diffrn_reflns_theta_max 70.264
_diffrn_reflns_theta_min 2.585
_diffrn_source 'Axo Cu'
_diffrn_source_current 1.00
_diffrn_source_power 0.050
_diffrn_source_voltage 50
_exptl_absorpt_coefficient_mu 1.929
_exptl_absorpt_correction_T_max 0.3659
_exptl_absorpt_correction_T_min 0.2650
_exptl_absorpt_correction_type multi-scan
_exptl_absorpt_process_details
;
STOE X-Red32, absorption correction by Gaussian integration, analogous to
P. Coppens in: F. R. Ahmed (Editor), "Crystallographic Computing", Munksgaard,
Copenhagen (1970), 255 - 270. Afterwards scaling of reflection intensities was
performed within STOE LANA. J. Koziskova, F. Hahn, J. Richter, J. Kozisek, Acta
Chimica Slovaca, vol. 9, no. 2, 2016, pp. 136 - 140.
Finally a spherical absorption correction was done within STOE LANA.
;
_exptl_crystal_colour yellow
_exptl_crystal_colour_primary yellow
_exptl_crystal_density_diffrn 1.337
_exptl_crystal_description block
_exptl_crystal_F_000 1146
_exptl_crystal_size_max 0.22
_exptl_crystal_size_mid 0.2
_exptl_crystal_size_min 0.18
_refine_diff_density_max 1.578
_refine_diff_density_min -0.897
_refine_diff_density_rms 0.104
_refine_ls_extinction_coef 0.0044(4)
_refine_ls_extinction_expression Fc^*^=kFc[1+0.001xFc^2^\l^3^/sin(2\q)]^-1/4^
_refine_ls_extinction_method 'SHELXL-2018/3 (Sheldrick 2018)'
_refine_ls_goodness_of_fit_ref 1.071
_refine_ls_hydrogen_treatment constr
_refine_ls_matrix_type full
_refine_ls_number_parameters 715
_refine_ls_number_reflns 10128
_refine_ls_number_restraints 108
_refine_ls_restrained_S_all 1.068
_refine_ls_R_factor_all 0.0759
_refine_ls_R_factor_gt 0.0732
_refine_ls_shift/su_max 0.002
_refine_ls_shift/su_mean 0.000
_refine_ls_structure_factor_coef Fsqd
_refine_ls_weighting_details 'w=1/[\s^2^(Fo^2^)+(0.1159P)^2^+4.0848P] where P=(Fo^2^+2Fc^2^)/3'
_refine_ls_weighting_scheme calc
_refine_ls_wR_factor_gt 0.1993
_refine_ls_wR_factor_ref 0.2025
_reflns_Friedel_coverage 0.000
_reflns_number_gt 9417
_reflns_number_total 10128
_reflns_threshold_expression 'I > 2\s(I)'
_cod_data_source_file d4dt00276h2.cif
_cod_data_source_block mem139_150k
_cod_depositor_comments 'Adding full bibliography for 7715280--7715292.cif.'
_cod_original_formula_sum 'C59.20 H61.60 Cu F6 N2 O1.80 P3'
_cod_database_code 7715283
_shelx_shelxl_version_number 2018/3
_shelx_space_group_comment
;
The symmetry employed for this shelxl refinement is uniquely defined
by the following loop, which should always be used as a source of
symmetry information in preference to the above space-group names.
They are only intended as comments.
;
_shelx_estimated_absorpt_t_max 0.723
_shelx_estimated_absorpt_t_min 0.676
_olex2_refinement_description
;
1. Fixed Uiso
 At 1.2 times of:
  All C(H) groups, All C(H,H) groups
 At 1.5 times of:
  All C(H,H,H) groups
2. Restrained distances
 O2-C1B
 1.41 with sigma of 0.02
 O2-C1C
 1.42 with sigma of 0.02
 C1A-C1B
 1.48 with sigma of 0.02
 C1C-C1D
 1.5 with sigma of 0.02
 C1G-C1H
 1.5 with sigma of 0.02
 C1E-C1F
 1.48 with sigma of 0.02
 O3-C1F
 1.41 with sigma of 0.02
 O3-C1G
 1.42 with sigma of 0.02
 O2-C1A = O2-C1D
 2.37 with sigma of 0.04
 O3-C1E = O3-C1H
 2.37 with sigma of 0.04
 C1A-O2 \\sim O2-C1D
 with sigma of 0.04
 O2-C1B \\sim O2-C1C
 with sigma of 0.02
 C1A-C1B \\sim C1C-C1D
 with sigma of 0.02
 C1E-O3 \\sim O3-C1H
 with sigma of 0.04
 C1E-C1F \\sim C1G-C1H
 with sigma of 0.02
 O3-C1F \\sim O3-C1G
 with sigma of 0.02
3. Uiso/Uaniso restraints and constraints
O2 \\sim C1A \\sim C1B \\sim C1C \\sim C1D: within 2A with sigma of 0.04 and
sigma for terminal atoms of 0.08 within 2A
O3 \\sim C1E \\sim C1F \\sim C1G \\sim C1H: within 2A with sigma of 0.04 and
sigma for terminal atoms of 0.08 within 2A
Uanis(F10) = Uanis(F2) = Uanis(F9) = Uanis(F3) = Uanis(F8) = Uanis(F6) =
Uanis(F7) = Uanis(F5)
4. Rigid body (RIGU) restrains
 O2, C1A, C1B, C1C, C1D
 with sigma for 1-2 distances of 0.004 and sigma for 1-3 distances of 0.004
 O3, C1E, C1F, C1G, C1H
 with sigma for 1-2 distances of 0.004 and sigma for 1-3 distances of 0.004
5. Others
 Fixed Sof: F6(0.75) F3(0.75) F2(0.75) F5(0.75) O2(0.4) C1A(0.4) H1AA(0.4)
 H1AB(0.4) H1AC(0.4) C1B(0.4) H1BA(0.4) H1BB(0.4) C1C(0.4) H1C(0.4) C1D(0.4)
 H1DA(0.4) H1DB(0.4) H1DC(0.4) O3(0.4) C1E(0.4) H1EA(0.4) H1EB(0.4) H1EC(0.4)
 C1F(0.4) H1FA(0.4) H1FB(0.4) C1G(0.4) H1GA(0.4) H1GB(0.4) C1H(0.4) H1HA(0.4)
 H1HB(0.4) H1HC(0.4) F7(0.25) F10(0.25) F9(0.25) F8(0.25)
6.a Ternary CH refined with riding coordinates:
 C13(H13)
6.b Secondary CH2 refined with riding coordinates:
 C11(H11A,H11B), C12(H12A,H12B), C14(H14A,H14B), C16(H16A,H16B), C1B(H1BA,
 H1BB), C1F(H1FA,H1FB), C1G(H1GA,H1GB)
6.c Aromatic/amide H refined with riding coordinates:
 C19(H19), C23(H23), C41(H41), C39(H39), C31(H31), C22(H22), C52(H52),
 C46(H46), C25(H25), C20(H20), C40(H40), C10(H10), C29(H29), C33(H33), C21(H21),
  C28(H28), C53(H53), C9(H9), C4(H4), C27(H27), C26(H26), C2(H2), C47(H47),
 C8(H8), C32(H32), C7(H7), C50(H50), C56(H56), C3(H3), C54(H54), C48(H48),
 C49(H49), C55(H55), C1C(H1C)
6.d Idealised Me refined as rotating group:
 C42(H42A,H42B,H42C), C43(H43A,H43B,H43C), C15(H15A,H15B,H15C), C17(H17A,H17B,
 H17C), C1A(H1AA,H1AB,H1AC), C1D(H1DA,H1DB,H1DC), C1E(H1EA,H1EB,H1EC), C1H(H1HA,
 H1HB,H1HC)
;
_olex2_date_sample_data_collection 2021-08-06
_olex2_date_sample_submission 2021-07-16
_olex2_diffrn_ambient_temperature_device 'Oxford Cryosystems'
_olex2_exptl_crystal_mounting_method
;
The crystal was mounted on a mylar loop in perfluoroether oil
;
_olex2_submission_original_sample_id MEM139_150K
_olex2_submission_special_instructions 'No special instructions were received'

loop_
_space_group_symop_operation_xyz
'x, y, z'
'-x, -y, -z'

loop_
_atom_site_label
_atom_site_type_symbol
_atom_site_fract_x
_atom_site_fract_y
_atom_site_fract_z
_atom_site_U_iso_or_equiv
_atom_site_adp_type
_atom_site_occupancy
_atom_site_site_symmetry_order
_atom_site_calc_flag
_atom_site_refinement_flags_posn
_atom_site_refinement_flags_adp
_atom_site_refinement_flags_occupancy
_atom_site_disorder_assembly
_atom_site_disorder_group
Cu1 Cu 0.30469(4) 0.33751(4) 0.67355(3) 0.03611(18) Uani 1 1 d . . . . .
P2 P 0.37299(8) 0.39193(7) 0.80289(5) 0.0356(2) Uani 1 1 d . . . . .
P1 P 0.45874(8) 0.31384(6) 0.59960(5) 0.0356(2) Uani 1 1 d . . . . .
P3 P -0.15745(9) 0.15397(8) 0.35278(6) 0.0471(3) Uani 1 1 d . . . . .
O1 O 0.5971(2) 0.47782(17) 0.74604(13) 0.0369(5) Uani 1 1 d . . . . .
F1 F -0.0257(2) 0.2043(3) 0.41219(17) 0.0774(8) Uani 1 1 d . . . . .
F4 F -0.2889(3) 0.1028(2) 0.29260(16) 0.0719(7) Uani 1 1 d . . . . .
N1 N 0.1860(3) 0.4007(2) 0.64094(16) 0.0398(6) Uani 1 1 d . . . . .
N2 N 0.1335(3) 0.2104(2) 0.63083(17) 0.0419(6) Uani 1 1 d . . . . .
F6 F -0.2121(4) 0.2356(4) 0.4082(3) 0.0794(5) Uani 0.75 1 d . . P A 1
C37 C 0.5926(3) 0.5558(3) 0.81503(19) 0.0369(7) Uani 1 1 d . . . . .
F3 F -0.1009(4) 0.2245(4) 0.3072(3) 0.0794(5) Uani 0.75 1 d . . P A 1
C18 C 0.4095(3) 0.2415(3) 0.4941(2) 0.0380(7) Uani 1 1 d . . . . .
C38 C 0.4914(3) 0.5247(3) 0.8533(2) 0.0384(7) Uani 1 1 d . . . . .
C44 C 0.6435(3) 0.5082(3) 0.68852(19) 0.0366(7) Uani 1 1 d . . . . .
C19 C 0.4916(3) 0.2026(3) 0.4465(2) 0.0417(7) Uani 1 1 d . . . . .
H19 H 0.575171 0.214166 0.469186 0.050 Uiso 1 1 calc R U . . .
C23 C 0.2873(3) 0.2224(3) 0.4595(2) 0.0408(7) Uani 1 1 d . . . . .
H23 H 0.230760 0.248075 0.491078 0.049 Uiso 1 1 calc R U . . .
C36 C 0.6841(3) 0.6550(3) 0.8421(2) 0.0405(7) Uani 1 1 d . . . . .
C30 C 0.5894(3) 0.4327(3) 0.6117(2) 0.0382(7) Uani 1 1 d . . . . .
C51 C 0.4531(3) 0.3190(3) 0.8283(2) 0.0415(7) Uani 1 1 d . . . . .
C34 C 0.7352(3) 0.6053(3) 0.7080(2) 0.0407(7) Uani 1 1 d . . . . .
C24 C 0.5387(3) 0.2402(3) 0.6236(2) 0.0393(7) Uani 1 1 d . . . . .
C45 C 0.2446(3) 0.3903(3) 0.8621(2) 0.0402(7) Uani 1 1 d . . . . .
C41 C 0.6774(4) 0.7259(3) 0.9148(2) 0.0464(8) Uani 1 1 d . . . . .
H41 H 0.739536 0.794673 0.936568 0.056 Uiso 1 1 calc R U . . .
C35 C 0.7894(3) 0.6788(3) 0.7942(2) 0.0443(8) Uani 1 1 d . . . . .
C39 C 0.4877(3) 0.5980(3) 0.9255(2) 0.0416(7) Uani 1 1 d . . . . .
H39 H 0.421469 0.580030 0.953869 0.050 Uiso 1 1 calc R U . . .
C31 C 0.6347(4) 0.4592(3) 0.5516(2) 0.0457(8) Uani 1 1 d . . . . .
H31 H 0.601062 0.410930 0.498564 0.055 Uiso 1 1 calc R U . . .
F2 F -0.0998(4) 0.0756(4) 0.2954(3) 0.0794(5) Uani 0.75 1 d . . P A 1
C22 C 0.2470(4) 0.1660(3) 0.3793(2) 0.0453(8) Uani 1 1 d . . . . .
H22 H 0.163084 0.153140 0.356130 0.054 Uiso 1 1 calc R U . . .
C5 C 0.0624(3) 0.3311(3) 0.6087(2) 0.0447(8) Uani 1 1 d . . . . .
C52 C 0.5786(4) 0.3649(3) 0.8713(2) 0.0472(8) Uani 1 1 d . . . . .
H52 H 0.625877 0.436886 0.888512 0.057 Uiso 1 1 calc R U . . .
C46 C 0.2568(4) 0.3872(3) 0.9345(2) 0.0479(8) Uani 1 1 d . . . . .
H46 H 0.334179 0.385832 0.954705 0.058 Uiso 1 1 calc R U . . .
C6 C 0.0344(3) 0.2260(3) 0.6033(2) 0.0427(8) Uani 1 1 d . . . . .
C25 C 0.4665(4) 0.1358(3) 0.6022(2) 0.0486(8) Uani 1 1 d . . . . .
H25 H 0.381055 0.105398 0.573755 0.058 Uiso 1 1 calc R U . . .
C20 C 0.4507(4) 0.1474(3) 0.3665(2) 0.0456(8) Uani 1 1 d . . . . .
H20 H 0.507014 0.122232 0.334358 0.055 Uiso 1 1 calc R U . . .
C40 C 0.5810(4) 0.6973(3) 0.9560(2) 0.0465(8) Uani 1 1 d . . . . .
H40 H 0.578983 0.746675 1.005818 0.056 Uiso 1 1 calc R U . . .
F5 F -0.2139(4) 0.0840(4) 0.3954(3) 0.0794(5) Uani 0.75 1 d . . P A 1
C10 C 0.1135(4) 0.1173(3) 0.6284(2) 0.0472(8) Uani 1 1 d . . . . .
H10 H 0.184335 0.106586 0.647099 0.057 Uiso 1 1 calc R U . . .
C1 C 0.2197(4) 0.4974(3) 0.6469(2) 0.0449(8) Uani 1 1 d . . . . .
C29 C 0.6638(4) 0.2833(3) 0.6655(2) 0.0463(8) Uani 1 1 d . . . . .
H29 H 0.715554 0.353883 0.679840 0.056 Uiso 1 1 calc R U . . .
C11 C 0.3585(4) 0.5688(3) 0.6804(2) 0.0466(8) Uani 1 1 d . . . . .
H11A H 0.407147 0.562027 0.636500 0.056 Uiso 1 1 calc R U . . .
H11B H 0.393648 0.543912 0.713824 0.056 Uiso 1 1 calc R U . . .
C33 C 0.7783(4) 0.6276(3) 0.6454(2) 0.0482(8) Uani 1 1 d . . . . .
H33 H 0.842626 0.693125 0.655771 0.058 Uiso 1 1 calc R U . . .
C21 C 0.3288(4) 0.1286(3) 0.3330(2) 0.0456(8) Uani 1 1 d . . . . .
H21 H 0.301153 0.089948 0.278079 0.055 Uiso 1 1 calc R U . . .
C28 C 0.7125(4) 0.2223(3) 0.6863(2) 0.0553(10) Uani 1 1 d . . . . .
H28 H 0.796997 0.252259 0.715934 0.066 Uiso 1 1 calc R U . . .
C53 C 0.6338(4) 0.3053(4) 0.8889(3) 0.0573(10) Uani 1 1 d . . . . .
H53 H 0.718743 0.337066 0.918344 0.069 Uiso 1 1 calc R U . . .
C9 C -0.0058(4) 0.0357(3) 0.5999(2) 0.0550(9) Uani 1 1 d . . . . .
H9 H -0.017137 -0.029283 0.599518 0.066 Uiso 1 1 calc R U . . .
C4 C -0.0293(4) 0.3586(3) 0.5826(2) 0.0531(9) Uani 1 1 d . . . . .
H4 H -0.115316 0.309861 0.560849 0.064 Uiso 1 1 calc R U . . .
C27 C 0.6402(4) 0.1197(3) 0.6646(3) 0.0545(10) Uani 1 1 d . . . . .
H27 H 0.674673 0.078798 0.678928 0.065 Uiso 1 1 calc R U . . .
C26 C 0.5170(4) 0.0761(3) 0.6218(3) 0.0562(10) Uani 1 1 d . . . . .
H26 H 0.467178 0.004785 0.605763 0.067 Uiso 1 1 calc R U . . .
C2 C 0.1304(4) 0.5273(4) 0.6196(2) 0.0548(9) Uani 1 1 d . . . . .
H2 H 0.155436 0.595020 0.622541 0.066 Uiso 1 1 calc R U . . .
C47 C 0.1573(4) 0.3860(3) 0.9768(2) 0.0546(10) Uani 1 1 d . . . . .
H47 H 0.166017 0.383126 1.025828 0.066 Uiso 1 1 calc R U . . .
C8 C -0.1071(4) 0.0521(3) 0.5722(3) 0.0568(10) Uani 1 1 d . . . . .
H8 H -0.190378 -0.001551 0.552933 0.068 Uiso 1 1 calc R U . . .
C32 C 0.7284(4) 0.5554(3) 0.5693(2) 0.0515(9) Uani 1 1 d . . . . .
H32 H 0.758952 0.572139 0.527885 0.062 Uiso 1 1 calc R U . . .
C7 C -0.0871(4) 0.1469(3) 0.5724(2) 0.0527(9) Uani 1 1 d . . . . .
H7 H -0.155744 0.158057 0.551677 0.063 Uiso 1 1 calc R U . . .
C42 C 0.8348(5) 0.7922(3) 0.8072(3) 0.0615(11) Uani 1 1 d . . . . .
H42A H 0.900663 0.805290 0.775166 0.092 Uiso 1 1 calc R U . . .
H42B H 0.871533 0.837517 0.862571 0.092 Uiso 1 1 calc R U . . .
H42C H 0.761069 0.806019 0.792314 0.092 Uiso 1 1 calc R U . . .
C50 C 0.1309(4) 0.3918(4) 0.8338(2) 0.0545(10) Uani 1 1 d . . . . .
H50 H 0.121085 0.393476 0.784447 0.065 Uiso 1 1 calc R U . . .
C12 C 0.3872(4) 0.6843(3) 0.7288(2) 0.0528(9) Uani 1 1 d . . . . .
H12A H 0.330957 0.704814 0.702917 0.063 Uiso 1 1 calc R U . . .
H12B H 0.477891 0.723988 0.728270 0.063 Uiso 1 1 calc R U . . .
C56 C 0.3875(4) 0.2135(3) 0.8038(2) 0.0538(9) Uani 1 1 d . . . . .
H56 H 0.302254 0.180905 0.774633 0.065 Uiso 1 1 calc R U . . .
C3 C 0.0054(4) 0.4572(4) 0.5884(3) 0.0606(11) Uani 1 1 d . . . . .
H3 H -0.056867 0.477135 0.570935 0.073 Uiso 1 1 calc R U . . .
C54 C 0.5674(5) 0.2014(4) 0.8642(3) 0.0588(11) Uani 1 1 d . . . . .
H54 H 0.606207 0.161474 0.876643 0.071 Uiso 1 1 calc R U . . .
C48 C 0.0443(4) 0.3889(4) 0.9480(3) 0.0615(11) Uani 1 1 d . . . . .
H48 H -0.023448 0.389617 0.977748 0.074 Uiso 1 1 calc R U . . .
C43 C 0.9034(4) 0.6573(4) 0.8193(3) 0.0638(11) Uani 1 1 d . . . . .
H43A H 0.873538 0.585436 0.812369 0.096 Uiso 1 1 calc R U . . .
H43B H 0.939979 0.703923 0.874480 0.096 Uiso 1 1 calc R U . . .
H43C H 0.969824 0.668761 0.787176 0.096 Uiso 1 1 calc R U . . .
C13 C 0.3678(5) 0.7155(3) 0.8148(2) 0.0566(10) Uani 1 1 d . . . . .
H13 H 0.434051 0.704891 0.843109 0.068 Uiso 1 1 calc R U . . .
C49 C 0.0307(4) 0.3909(5) 0.8765(3) 0.0690(13) Uani 1 1 d . . . . .
H49 H -0.047062 0.391552 0.856199 0.083 Uiso 1 1 calc R U . . .
C55 C 0.4443(5) 0.1549(3) 0.8214(3) 0.0635(11) Uani 1 1 d . . . . .
H55 H 0.398381 0.082705 0.803881 0.076 Uiso 1 1 calc R U . . .
C14 C 0.2333(5) 0.6506(5) 0.8217(3) 0.0763(15) Uani 1 1 d . . . . .
H14A H 0.167352 0.659657 0.792672 0.092 Uiso 1 1 calc R U . . .
H14B H 0.221516 0.576664 0.796363 0.092 Uiso 1 1 calc R U . . .
C15 C 0.2097(6) 0.6780(6) 0.9060(3) 0.0865(17) Uani 1 1 d . . . . .
H15A H 0.124568 0.630425 0.905955 0.130 Uiso 1 1 calc R U . . .
H15B H 0.212709 0.749086 0.930008 0.130 Uiso 1 1 calc R U . . .
H15C H 0.276648 0.672176 0.935864 0.130 Uiso 1 1 calc R U . . .
C16 C 0.3847(7) 0.8292(4) 0.8551(3) 0.0865(16) Uani 1 1 d . . . . .
H16A H 0.316974 0.838869 0.828084 0.104 Uiso 1 1 calc R U . . .
H16B H 0.369590 0.845092 0.909489 0.104 Uiso 1 1 calc R U . . .
C17 C 0.5092(8) 0.9036(5) 0.8577(4) 0.111(2) Uani 1 1 d . . . . .
H17A H 0.519523 0.896695 0.804629 0.167 Uiso 1 1 calc R U . . .
H17B H 0.578135 0.890646 0.879503 0.167 Uiso 1 1 calc R U . . .
H17C H 0.514037 0.973683 0.890668 0.167 Uiso 1 1 calc R U . . .
O2 O 0.0155(17) 0.0672(18) 0.8981(13) 0.126(6) Uani 0.4 1 d D U P B 1
C1A C -0.1455(16) 0.1109(15) 0.8505(15) 0.127(10) Uani 0.4 1 d D U P B 1
H1AA H -0.174032 0.122246 0.806703 0.191 Uiso 0.4 1 calc R U P B 1
H1AB H -0.135637 0.170408 0.899809 0.191 Uiso 0.4 1 calc R U P B 1
H1AC H -0.209864 0.048283 0.850532 0.191 Uiso 0.4 1 calc R U P B 1
C1B C -0.0193(17) 0.0984(16) 0.8419(13) 0.112(6) Uani 0.4 1 d D U P B 1
H1BA H -0.025418 0.045890 0.788600 0.134 Uiso 0.4 1 calc R U P B 1
H1BB H 0.048348 0.164747 0.848881 0.134 Uiso 0.4 1 calc R U P B 1
C1C C 0.1382(16) 0.0650(15) 0.8930(11) 0.099(5) Uani 0.4 1 d D U P B 1
H1C H 0.198656 0.103484 0.871204 0.119 Uiso 0.4 1 calc R U P B 1
C1D C 0.168(3) -0.002(3) 0.924(2) 0.113(8) Uani 0.4 1 d D U P B 1
H1DA H 0.145228 -0.071883 0.882170 0.170 Uiso 0.4 1 calc R U P B 1
H1DB H 0.118383 -0.006117 0.965959 0.170 Uiso 0.4 1 calc R U P B 1
H1DC H 0.260758 0.026801 0.945516 0.170 Uiso 0.4 1 calc R U P B 1
O3 O 0.0452(13) 0.0463(10) 0.9252(9) 0.102(4) Uani 0.4 1 d D U P C 2
C1E C -0.103(2) 0.1080(17) 0.8898(16) 0.126(8) Uani 0.4 1 d D U P C 2
H1EA H -0.122168 0.137066 0.855231 0.189 Uiso 0.4 1 calc R U P C 2
H1EB H -0.089466 0.157721 0.944411 0.189 Uiso 0.4 1 calc R U P C 2
H1EC H -0.175206 0.043738 0.880192 0.189 Uiso 0.4 1 calc R U P C 2
C1F C 0.020(3) 0.085(3) 0.8733(15) 0.126(7) Uani 0.4 1 d D U P C 2
H1FA H 0.006612 0.033960 0.818550 0.151 Uiso 0.4 1 calc R U P C 2
H1FB H 0.092963 0.149389 0.881425 0.151 Uiso 0.4 1 calc R U P C 2
C1G C 0.154(2) 0.019(2) 0.9123(16) 0.098(5) Uani 0.4 1 d D U P C 2
H1GA H 0.232217 0.081835 0.923109 0.118 Uiso 0.4 1 calc R U P C 2
H1GB H 0.142609 -0.030265 0.857131 0.118 Uiso 0.4 1 calc R U P C 2
C1H C 0.1705(17) -0.0291(14) 0.9665(10) 0.101(5) Uani 0.4 1 d D U P C 2
H1HA H 0.089752 -0.086470 0.959153 0.152 Uiso 0.4 1 calc R U P C 2
H1HB H 0.191857 0.023034 1.020877 0.152 Uiso 0.4 1 calc R U P C 2
H1HC H 0.240357 -0.054994 0.954203 0.152 Uiso 0.4 1 calc R U P C 2
F7 F -0.2402(12) 0.1363(11) 0.4216(8) 0.0794(5) Uani 0.25 1 d . . P A 2
F10 F -0.1594(13) 0.0401(11) 0.3168(8) 0.0794(5) Uani 0.25 1 d . . P A 2
F9 F -0.0750(12) 0.1650(11) 0.2910(8) 0.0794(5) Uani 0.25 1 d . . P A 2
F8 F -0.1744(13) 0.2625(12) 0.3952(9) 0.0794(5) Uani 0.25 1 d . . P A 2

loop_
_atom_site_aniso_label
_atom_site_aniso_U_11
_atom_site_aniso_U_22
_atom_site_aniso_U_33
_atom_site_aniso_U_23
_atom_site_aniso_U_13
_atom_site_aniso_U_12
Cu1 0.0333(3) 0.0430(3) 0.0376(3) 0.0206(2) 0.00811(19) 0.0168(2)
P2 0.0332(4) 0.0433(5) 0.0355(4) 0.0214(3) 0.0080(3) 0.0150(3)
P1 0.0348(4) 0.0397(4) 0.0378(4) 0.0188(3) 0.0107(3) 0.0175(3)
P3 0.0397(5) 0.0521(5) 0.0539(5) 0.0249(4) 0.0097(4) 0.0196(4)
O1 0.0382(12) 0.0386(12) 0.0374(11) 0.0191(9) 0.0132(9) 0.0150(9)
F1 0.0414(13) 0.107(2) 0.0707(17) 0.0240(15) 0.0035(11) 0.0297(14)
F4 0.0566(15) 0.0813(18) 0.0708(16) 0.0275(14) -0.0034(12) 0.0246(13)
N1 0.0416(15) 0.0502(16) 0.0380(14) 0.0225(12) 0.0117(12) 0.0249(13)
N2 0.0374(15) 0.0503(17) 0.0433(15) 0.0245(13) 0.0093(12) 0.0173(13)
F6 0.0724(13) 0.0928(15) 0.0848(13) 0.0446(11) 0.0176(10) 0.0366(11)
C37 0.0374(16) 0.0401(17) 0.0371(16) 0.0187(13) 0.0085(13) 0.0164(13)
F3 0.0724(13) 0.0928(15) 0.0848(13) 0.0446(11) 0.0176(10) 0.0366(11)
C18 0.0386(17) 0.0394(17) 0.0448(18) 0.0240(14) 0.0105(14) 0.0176(14)
C38 0.0391(17) 0.0455(18) 0.0406(17) 0.0242(14) 0.0105(13) 0.0206(14)
C44 0.0369(16) 0.0437(18) 0.0420(17) 0.0264(14) 0.0166(13) 0.0199(14)
C19 0.0402(18) 0.0482(19) 0.0421(18) 0.0196(15) 0.0118(14) 0.0225(15)
C23 0.0388(17) 0.0475(19) 0.0451(18) 0.0255(15) 0.0128(14) 0.0196(15)
C36 0.0400(17) 0.0410(18) 0.0428(17) 0.0206(15) 0.0069(14) 0.0149(14)
C30 0.0424(17) 0.0416(18) 0.0400(17) 0.0219(14) 0.0131(14) 0.0212(14)
C51 0.0413(18) 0.051(2) 0.0381(17) 0.0224(15) 0.0118(14) 0.0206(15)
C34 0.0396(17) 0.0408(18) 0.0465(18) 0.0226(15) 0.0136(14) 0.0160(14)
C24 0.0379(17) 0.0458(18) 0.0395(17) 0.0206(14) 0.0121(13) 0.0191(14)
C45 0.0384(17) 0.0449(18) 0.0389(17) 0.0204(14) 0.0081(13) 0.0148(14)
C41 0.048(2) 0.0404(18) 0.0447(19) 0.0161(15) 0.0045(15) 0.0126(15)
C35 0.0374(17) 0.0446(19) 0.050(2) 0.0232(16) 0.0098(15) 0.0105(14)
C39 0.0415(18) 0.0491(19) 0.0390(17) 0.0214(15) 0.0101(14) 0.0194(15)
C31 0.055(2) 0.0461(19) 0.0436(18) 0.0238(16) 0.0157(16) 0.0225(17)
F2 0.0724(13) 0.0928(15) 0.0848(13) 0.0446(11) 0.0176(10) 0.0366(11)
C22 0.0450(19) 0.050(2) 0.0429(18) 0.0235(16) 0.0054(15) 0.0166(16)
C5 0.0419(18) 0.062(2) 0.0393(17) 0.0241(16) 0.0106(14) 0.0268(17)
C52 0.0411(18) 0.060(2) 0.051(2) 0.0317(18) 0.0116(15) 0.0216(16)
C46 0.0434(19) 0.063(2) 0.0433(19) 0.0304(17) 0.0100(15) 0.0174(17)
C6 0.0397(18) 0.053(2) 0.0388(17) 0.0205(15) 0.0105(14) 0.0206(15)
C25 0.0427(19) 0.047(2) 0.064(2) 0.0296(18) 0.0120(17) 0.0190(16)
C20 0.054(2) 0.051(2) 0.0424(18) 0.0238(16) 0.0181(16) 0.0274(17)
C40 0.051(2) 0.0455(19) 0.0399(18) 0.0156(15) 0.0088(15) 0.0186(16)
F5 0.0724(13) 0.0928(15) 0.0848(13) 0.0446(11) 0.0176(10) 0.0366(11)
C10 0.0436(19) 0.047(2) 0.052(2) 0.0242(17) 0.0052(16) 0.0156(16)
C1 0.052(2) 0.055(2) 0.0428(18) 0.0269(16) 0.0155(15) 0.0306(17)
C29 0.0428(19) 0.047(2) 0.051(2) 0.0185(16) 0.0073(15) 0.0213(16)
C11 0.052(2) 0.052(2) 0.051(2) 0.0296(17) 0.0162(16) 0.0273(17)
C33 0.053(2) 0.0422(19) 0.055(2) 0.0265(17) 0.0190(17) 0.0162(16)
C21 0.054(2) 0.047(2) 0.0398(18) 0.0214(15) 0.0089(15) 0.0202(16)
C28 0.052(2) 0.061(2) 0.056(2) 0.0200(19) 0.0036(18) 0.033(2)
C53 0.049(2) 0.088(3) 0.061(2) 0.046(2) 0.0168(18) 0.038(2)
C9 0.047(2) 0.053(2) 0.059(2) 0.0235(19) 0.0074(18) 0.0121(17)
C4 0.045(2) 0.067(3) 0.055(2) 0.0264(19) 0.0055(17) 0.0297(19)
C27 0.061(2) 0.062(2) 0.063(2) 0.035(2) 0.0189(19) 0.040(2)
C26 0.054(2) 0.053(2) 0.078(3) 0.039(2) 0.020(2) 0.0263(19)
C2 0.061(2) 0.063(2) 0.057(2) 0.032(2) 0.0130(19) 0.035(2)
C47 0.056(2) 0.069(3) 0.045(2) 0.0319(19) 0.0192(17) 0.0199(19)
C8 0.040(2) 0.059(2) 0.063(2) 0.025(2) 0.0039(17) 0.0104(17)
C32 0.062(2) 0.050(2) 0.049(2) 0.0288(17) 0.0241(18) 0.0188(18)
C7 0.0392(19) 0.065(2) 0.053(2) 0.0227(19) 0.0057(16) 0.0211(17)
C42 0.066(3) 0.044(2) 0.059(2) 0.0225(18) 0.016(2) 0.0017(18)
C50 0.049(2) 0.083(3) 0.047(2) 0.035(2) 0.0157(17) 0.034(2)
C12 0.060(2) 0.055(2) 0.058(2) 0.0341(19) 0.0159(18) 0.0268(19)
C56 0.063(2) 0.047(2) 0.049(2) 0.0218(17) -0.0036(18) 0.0167(18)
C3 0.061(3) 0.075(3) 0.062(2) 0.034(2) 0.002(2) 0.039(2)
C54 0.077(3) 0.074(3) 0.057(2) 0.038(2) 0.025(2) 0.050(2)
C48 0.052(2) 0.081(3) 0.058(2) 0.032(2) 0.0271(19) 0.028(2)
C43 0.043(2) 0.088(3) 0.062(3) 0.033(2) 0.0092(18) 0.025(2)
C13 0.071(3) 0.058(2) 0.052(2) 0.0270(19) 0.0111(19) 0.032(2)
C49 0.051(2) 0.117(4) 0.060(3) 0.045(3) 0.024(2) 0.046(3)
C55 0.094(3) 0.049(2) 0.054(2) 0.0229(19) 0.009(2) 0.034(2)
C14 0.062(3) 0.128(5) 0.060(3) 0.048(3) 0.024(2) 0.050(3)
C15 0.092(4) 0.139(5) 0.065(3) 0.054(3) 0.036(3) 0.072(4)
C16 0.118(5) 0.075(4) 0.071(3) 0.026(3) 0.017(3) 0.047(3)
C17 0.149(7) 0.078(4) 0.076(4) 0.026(3) 0.029(4) 0.014(4)
O2 0.093(9) 0.087(12) 0.165(16) 0.040(11) 0.003(10) 0.016(7)
C1A 0.064(8) 0.054(9) 0.17(2) -0.031(11) -0.033(10) 0.014(7)
C1B 0.075(9) 0.064(10) 0.146(17) 0.012(10) -0.008(10) 0.009(7)
C1C 0.078(8) 0.096(14) 0.067(9) 0.008(8) -0.002(7) -0.001(8)
C1D 0.091(15) 0.070(16) 0.12(2) 0.000(12) -0.002(15) 0.013(11)
O3 0.087(8) 0.045(6) 0.125(11) -0.004(6) 0.037(8) 0.016(5)
C1E 0.115(16) 0.068(11) 0.17(2) 0.035(14) 0.065(16) 0.024(12)
C1F 0.148(18) 0.088(16) 0.113(16) 0.008(11) 0.066(14) 0.050(13)
C1G 0.072(11) 0.063(15) 0.086(14) -0.019(8) 0.031(11) -0.001(8)
C1H 0.071(9) 0.086(12) 0.083(10) -0.019(7) 0.019(8) 0.022(8)
F7 0.0724(13) 0.0928(15) 0.0848(13) 0.0446(11) 0.0176(10) 0.0366(11)
F10 0.0724(13) 0.0928(15) 0.0848(13) 0.0446(11) 0.0176(10) 0.0366(11)
F9 0.0724(13) 0.0928(15) 0.0848(13) 0.0446(11) 0.0176(10) 0.0366(11)
F8 0.0724(13) 0.0928(15) 0.0848(13) 0.0446(11) 0.0176(10) 0.0366(11)

loop_
_atom_type_symbol
_atom_type_description
_atom_type_scat_dispersion_real
_atom_type_scat_dispersion_imag
_atom_type_scat_source
C C 0.0181 0.0091 'International Tables Vol C Tables 4.2.6.8 and 6.1.1.4'
H H 0.0000 0.0000 'International Tables Vol C Tables 4.2.6.8 and 6.1.1.4'
Cu Cu -1.9646 0.5888 'International Tables Vol C Tables 4.2.6.8 and 6.1.1.4'
F F 0.0727 0.0534 'International Tables Vol C Tables 4.2.6.8 and 6.1.1.4'
N N 0.0311 0.0180 'International Tables Vol C Tables 4.2.6.8 and 6.1.1.4'
O O 0.0492 0.0322 'International Tables Vol C Tables 4.2.6.8 and 6.1.1.4'
P P 0.2955 0.4335 'International Tables Vol C Tables 4.2.6.8 and 6.1.1.4'

loop_
_exptl_crystal_face_index_h
_exptl_crystal_face_index_k
_exptl_crystal_face_index_l
_exptl_crystal_face_perp_dist
-1 1 30 0.2123
-2 -30 13 0.0429
3 30 -29 0.0898
-6 10 1 0.1237
7 -30 18 0.1175
-25 -30 12 0.1760
-1 30 -11 0.0604
1 3 -30 0.1754
23 30 -6 0.1236
3 -5 0 0.1720

loop_
_geom_angle_atom_site_label_1
_geom_angle_atom_site_label_2
_geom_angle_atom_site_label_3
_geom_angle
_geom_angle_site_symmetry_1
_geom_angle_site_symmetry_3
_geom_angle_publ_flag
P1 Cu1 P2 113.29(3) . . ?
N1 Cu1 P2 118.65(8) . . ?
N1 Cu1 P1 115.66(8) . . ?
N2 Cu1 P2 112.22(8) . . ?
N2 Cu1 P1 112.36(9) . . ?
N2 Cu1 N1 80.27(12) . . ?
C38 P2 Cu1 115.32(11) . . ?
C38 P2 C45 103.37(16) . . ?
C51 P2 Cu1 116.57(12) . . ?
C51 P2 C38 102.12(16) . . ?
C51 P2 C45 103.05(16) . . ?
C45 P2 Cu1 114.56(11) . . ?
C18 P1 Cu1 118.38(11) . . ?
C18 P1 C30 103.69(15) . . ?
C18 P1 C24 102.19(15) . . ?
C30 P1 Cu1 114.69(11) . . ?
C30 P1 C24 104.78(16) . . ?
C24 P1 Cu1 111.54(11) . . ?
F1 P3 F4 179.42(18) . . ?
F1 P3 F3 92.9(2) . . ?
F1 P3 F2 87.30(19) . . ?
F1 P3 F7 90.4(5) . . ?
F1 P3 F8 87.4(5) . . ?
F4 P3 F3 86.99(19) . . ?
F4 P3 F2 92.13(19) . . ?
F4 P3 F7 90.0(5) . . ?
F4 P3 F8 93.1(5) . . ?
F6 P3 F1 92.7(2) . . ?
F6 P3 F4 87.9(2) . . ?
F6 P3 F3 90.9(2) . . ?
F6 P3 F2 177.4(2) . . ?
F2 P3 F3 86.5(2) . . ?
F5 P3 F1 88.1(2) . . ?
F5 P3 F4 92.0(2) . . ?
F5 P3 F6 89.6(2) . . ?
F5 P3 F3 178.9(2) . . ?
F5 P3 F2 93.0(2) . . ?
F10 P3 F1 95.8(5) . . ?
F10 P3 F4 83.7(5) . . ?
F10 P3 F7 92.9(7) . . ?
F10 P3 F8 171.0(7) . . ?
F9 P3 F1 86.7(5) . . ?
F9 P3 F4 92.8(5) . . ?
F9 P3 F7 175.0(7) . . ?
F9 P3 F10 83.4(7) . . ?
F9 P3 F8 105.2(7) . . ?
F8 P3 F7 78.7(7) . . ?
C44 O1 C37 115.8(2) . . ?
C5 N1 Cu1 112.9(2) . . ?
C1 N1 Cu1 127.4(2) . . ?
C1 N1 C5 119.6(3) . . ?
C6 N2 Cu1 114.5(2) . . ?
C10 N2 Cu1 126.5(2) . . ?
C10 N2 C6 119.0(3) . . ?
O1 C37 C38 114.8(3) . . ?
C36 C37 O1 120.7(3) . . ?
C36 C37 C38 124.5(3) . . ?
C19 C18 P1 121.5(3) . . ?
C23 C18 P1 119.7(3) . . ?
C23 C18 C19 118.8(3) . . ?
C37 C38 P2 117.2(3) . . ?
C39 C38 P2 125.6(3) . . ?
C39 C38 C37 117.2(3) . . ?
O1 C44 C30 114.5(3) . . ?
C34 C44 O1 120.8(3) . . ?
C34 C44 C30 124.7(3) . . ?
C18 C19 H19 120.0 . . ?
C20 C19 C18 119.9(3) . . ?
C20 C19 H19 120.0 . . ?
C18 C23 H23 119.7 . . ?
C22 C23 C18 120.7(3) . . ?
C22 C23 H23 119.7 . . ?
C37 C36 C41 116.3(3) . . ?
C37 C36 C35 119.2(3) . . ?
C41 C36 C35 124.3(3) . . ?
C44 C30 P1 117.1(2) . . ?
C31 C30 P1 126.1(3) . . ?
C31 C30 C44 116.6(3) . . ?
C52 C51 P2 122.9(3) . . ?
C56 C51 P2 118.9(3) . . ?
C56 C51 C52 118.2(3) . . ?
C44 C34 C35 119.3(3) . . ?
C44 C34 C33 116.4(3) . . ?
C33 C34 C35 124.2(3) . . ?
C25 C24 P1 117.4(3) . . ?
C29 C24 P1 124.0(3) . . ?
C29 C24 C25 118.5(3) . . ?
C46 C45 P2 122.6(3) . . ?
C50 C45 P2 118.7(3) . . ?
C50 C45 C46 118.6(3) . . ?
C36 C41 H41 119.5 . . ?
C40 C41 C36 120.9(3) . . ?
C40 C41 H41 119.5 . . ?
C36 C35 C34 108.3(3) . . ?
C36 C35 C42 110.8(3) . . ?
C36 C35 C43 108.6(3) . . ?
C34 C35 C42 111.2(3) . . ?
C34 C35 C43 108.1(3) . . ?
C43 C35 C42 109.7(4) . . ?
C38 C39 H39 120.1 . . ?
C40 C39 C38 119.9(3) . . ?
C40 C39 H39 120.1 . . ?
C30 C31 H31 119.9 . . ?
C32 C31 C30 120.1(4) . . ?
C32 C31 H31 119.9 . . ?
C23 C22 H22 120.0 . . ?
C21 C22 C23 120.0(3) . . ?
C21 C22 H22 120.0 . . ?
N1 C5 C6 116.0(3) . . ?
N1 C5 C4 121.1(4) . . ?
C4 C5 C6 122.9(4) . . ?
C51 C52 H52 120.0 . . ?
C53 C52 C51 120.1(4) . . ?
C53 C52 H52 120.0 . . ?
C45 C46 H46 119.8 . . ?
C47 C46 C45 120.5(4) . . ?
C47 C46 H46 119.8 . . ?
N2 C6 C5 116.3(3) . . ?
N2 C6 C7 120.9(4) . . ?
C7 C6 C5 122.8(3) . . ?
C24 C25 H25 119.4 . . ?
C26 C25 C24 121.1(4) . . ?
C26 C25 H25 119.4 . . ?
C19 C20 H20 119.7 . . ?
C21 C20 C19 120.6(3) . . ?
C21 C20 H20 119.7 . . ?
C41 C40 H40 119.5 . . ?
C39 C40 C41 121.0(3) . . ?
C39 C40 H40 119.5 . . ?
N2 C10 H10 118.4 . . ?
N2 C10 C9 123.1(4) . . ?
C9 C10 H10 118.4 . . ?
N1 C1 C11 116.8(3) . . ?
N1 C1 C2 120.8(4) . . ?
C2 C1 C11 122.3(4) . . ?
C24 C29 H29 120.2 . . ?
C28 C29 C24 119.6(4) . . ?
C28 C29 H29 120.2 . . ?
C1 C11 H11A 107.8 . . ?
C1 C11 H11B 107.8 . . ?
C1 C11 C12 117.9(3) . . ?
H11A C11 H11B 107.2 . . ?
C12 C11 H11A 107.8 . . ?
C12 C11 H11B 107.8 . . ?
C34 C33 H33 119.7 . . ?
C32 C33 C34 120.7(3) . . ?
C32 C33 H33 119.7 . . ?
C22 C21 H21 120.0 . . ?
C20 C21 C22 120.1(3) . . ?
C20 C21 H21 120.0 . . ?
C29 C28 H28 119.5 . . ?
C27 C28 C29 121.0(4) . . ?
C27 C28 H28 119.5 . . ?
C52 C53 H53 119.6 . . ?
C54 C53 C52 120.8(4) . . ?
C54 C53 H53 119.6 . . ?
C10 C9 H9 121.1 . . ?
C8 C9 C10 117.7(4) . . ?
C8 C9 H9 121.1 . . ?
C5 C4 H4 120.4 . . ?
C3 C4 C5 119.1(4) . . ?
C3 C4 H4 120.4 . . ?
C28 C27 H27 120.2 . . ?
C28 C27 C26 119.6(4) . . ?
C26 C27 H27 120.2 . . ?
C25 C26 C27 120.1(4) . . ?
C25 C26 H26 119.9 . . ?
C27 C26 H26 119.9 . . ?
C1 C2 H2 120.5 . . ?
C3 C2 C1 119.1(4) . . ?
C3 C2 H2 120.5 . . ?
C46 C47 H47 119.9 . . ?
C46 C47 C48 120.1(4) . . ?
C48 C47 H47 119.9 . . ?
C9 C8 H8 120.1 . . ?
C9 C8 C7 119.8(4) . . ?
C7 C8 H8 120.1 . . ?
C31 C32 H32 119.2 . . ?
C33 C32 C31 121.5(3) . . ?
C33 C32 H32 119.2 . . ?
C6 C7 H7 120.3 . . ?
C8 C7 C6 119.5(4) . . ?
C8 C7 H7 120.3 . . ?
C35 C42 H42A 109.5 . . ?
C35 C42 H42B 109.5 . . ?
C35 C42 H42C 109.5 . . ?
H42A C42 H42B 109.5 . . ?
H42A C42 H42C 109.5 . . ?
H42B C42 H42C 109.5 . . ?
C45 C50 H50 119.5 . . ?
C45 C50 C49 120.9(4) . . ?
C49 C50 H50 119.5 . . ?
C11 C12 H12A 108.4 . . ?
C11 C12 H12B 108.4 . . ?
C11 C12 C13 115.4(3) . . ?
H12A C12 H12B 107.5 . . ?
C13 C12 H12A 108.4 . . ?
C13 C12 H12B 108.4 . . ?
C51 C56 H56 119.5 . . ?
C55 C56 C51 121.0(4) . . ?
C55 C56 H56 119.5 . . ?
C4 C3 C2 120.2(4) . . ?
C4 C3 H3 119.9 . . ?
C2 C3 H3 119.9 . . ?
C53 C54 H54 120.0 . . ?
C53 C54 C55 119.9(4) . . ?
C55 C54 H54 120.0 . . ?
C47 C48 H48 120.1 . . ?
C49 C48 C47 119.8(4) . . ?
C49 C48 H48 120.1 . . ?
C35 C43 H43A 109.5 . . ?
C35 C43 H43B 109.5 . . ?
C35 C43 H43C 109.5 . . ?
H43A C43 H43B 109.5 . . ?
H43A C43 H43C 109.5 . . ?
H43B C43 H43C 109.5 . . ?
C12 C13 H13 108.5 . . ?
C14 C13 C12 112.1(4) . . ?
C14 C13 H13 108.5 . . ?
C16 C13 C12 111.3(4) . . ?
C16 C13 H13 108.5 . . ?
C16 C13 C14 107.9(4) . . ?
C50 C49 H49 120.0 . . ?
C48 C49 C50 120.0(4) . . ?
C48 C49 H49 120.0 . . ?
C56 C55 H55 120.0 . . ?
C54 C55 C56 120.0(4) . . ?
C54 C55 H55 120.0 . . ?
C13 C14 H14A 108.7 . . ?
C13 C14 H14B 108.7 . . ?
H14A C14 H14B 107.6 . . ?
C15 C14 C13 114.1(5) . . ?
C15 C14 H14A 108.7 . . ?
C15 C14 H14B 108.7 . . ?
C14 C15 H15A 109.5 . . ?
C14 C15 H15B 109.5 . . ?
C14 C15 H15C 109.5 . . ?
H15A C15 H15B 109.5 . . ?
H15A C15 H15C 109.5 . . ?
H15B C15 H15C 109.5 . . ?
C13 C16 H16A 108.3 . . ?
C13 C16 H16B 108.3 . . ?
H16A C16 H16B 107.4 . . ?
C17 C16 C13 116.1(6) . . ?
C17 C16 H16A 108.3 . . ?
C17 C16 H16B 108.3 . . ?
C16 C17 H17A 109.5 . . ?
C16 C17 H17B 109.5 . . ?
C16 C17 H17C 109.5 . . ?
H17A C17 H17B 109.5 . . ?
H17A C17 H17C 109.5 . . ?
H17B C17 H17C 109.5 . . ?
C1C O2 C1B 109.2(17) . . ?
H1AA C1A H1AB 109.5 . . ?
H1AA C1A H1AC 109.5 . . ?
H1AB C1A H1AC 109.5 . . ?
C1B C1A H1AA 109.5 . . ?
C1B C1A H1AB 109.5 . . ?
C1B C1A H1AC 109.5 . . ?
O2 C1B C1A 110.7(16) . . ?
O2 C1B H1BA 109.5 . . ?
O2 C1B H1BB 109.5 . . ?
C1A C1B H1BA 109.5 . . ?
C1A C1B H1BB 109.5 . . ?
H1BA C1B H1BB 108.1 . . ?
O2 C1C H1C 122.5 . . ?
O2 C1C C1D 115.1(17) . . ?
C1D C1C H1C 122.5 . . ?
C1C C1D H1DA 109.5 . . ?
C1C C1D H1DB 109.5 . . ?
C1C C1D H1DC 109.5 . . ?
H1DA C1D H1DB 109.5 . . ?
H1DA C1D H1DC 109.5 . . ?
H1DB C1D H1DC 109.5 . . ?
C1F O3 C1G 111.5(16) . . ?
H1EA C1E H1EB 109.5 . . ?
H1EA C1E H1EC 109.5 . . ?
H1EB C1E H1EC 109.5 . . ?
C1F C1E H1EA 109.5 . . ?
C1F C1E H1EB 109.5 . . ?
C1F C1E H1EC 109.5 . . ?
O3 C1F C1E 107.5(15) . . ?
O3 C1F H1FA 110.2 . . ?
O3 C1F H1FB 110.2 . . ?
C1E C1F H1FA 110.2 . . ?
C1E C1F H1FB 110.2 . . ?
H1FA C1F H1FB 108.5 . . ?
O3 C1G H1GA 110.0 . . ?
O3 C1G H1GB 110.0 . . ?
O3 C1G C1H 108.5(14) . . ?
H1GA C1G H1GB 108.4 . . ?
C1H C1G H1GA 110.0 . . ?
C1H C1G H1GB 110.0 . . ?
C1G C1H H1HA 109.5 . . ?
C1G C1H H1HB 109.5 . . ?
C1G C1H H1HC 109.5 . . ?
H1HA C1H H1HB 109.5 . . ?
H1HA C1H H1HC 109.5 . . ?
H1HB C1H H1HC 109.5 . . ?

loop_
_geom_bond_atom_site_label_1
_geom_bond_atom_site_label_2
_geom_bond_distance
_geom_bond_site_symmetry_2
_geom_bond_publ_flag
Cu1 P2 2.2714(9) . ?
Cu1 P1 2.2676(9) . ?
Cu1 N1 2.092(3) . ?
Cu1 N2 2.061(3) . ?
P2 C38 1.831(4) . ?
P2 C51 1.830(4) . ?
P2 C45 1.833(4) . ?
P1 C18 1.818(4) . ?
P1 C30 1.822(4) . ?
P1 C24 1.825(3) . ?
P3 F1 1.586(3) . ?
P3 F4 1.589(3) . ?
P3 F6 1.585(5) . ?
P3 F3 1.609(4) . ?
P3 F2 1.590(4) . ?
P3 F5 1.557(4) . ?
P3 F7 1.664(13) . ?
P3 F10 1.582(13) . ?
P3 F9 1.525(13) . ?
P3 F8 1.603(16) . ?
O1 C37 1.387(4) . ?
O1 C44 1.386(4) . ?
N1 C5 1.366(5) . ?
N1 C1 1.345(5) . ?
N2 C6 1.347(5) . ?
N2 C10 1.338(5) . ?
C37 C38 1.400(5) . ?
C37 C36 1.380(5) . ?
C18 C19 1.406(5) . ?
C18 C23 1.388(5) . ?
C38 C39 1.390(5) . ?
C44 C30 1.404(5) . ?
C44 C34 1.376(5) . ?
C19 H19 0.9500 . ?
C19 C20 1.382(5) . ?
C23 H23 0.9500 . ?
C23 C22 1.388(5) . ?
C36 C41 1.393(5) . ?
C36 C35 1.529(5) . ?
C30 C31 1.398(5) . ?
C51 C52 1.401(5) . ?
C51 C56 1.389(5) . ?
C34 C35 1.529(5) . ?
C34 C33 1.406(5) . ?
C24 C25 1.396(5) . ?
C24 C29 1.393(5) . ?
C45 C46 1.396(5) . ?
C45 C50 1.381(5) . ?
C41 H41 0.9500 . ?
C41 C40 1.390(5) . ?
C35 C42 1.535(5) . ?
C35 C43 1.531(6) . ?
C39 H39 0.9500 . ?
C39 C40 1.385(5) . ?
C31 H31 0.9500 . ?
C31 C32 1.382(5) . ?
C22 H22 0.9500 . ?
C22 C21 1.381(5) . ?
C5 C6 1.482(5) . ?
C5 C4 1.381(5) . ?
C52 H52 0.9500 . ?
C52 C53 1.388(5) . ?
C46 H46 0.9500 . ?
C46 C47 1.380(5) . ?
C6 C7 1.392(5) . ?
C25 H25 0.9500 . ?
C25 C26 1.373(5) . ?
C20 H20 0.9500 . ?
C20 C21 1.379(5) . ?
C40 H40 0.9500 . ?
C10 H10 0.9500 . ?
C10 C9 1.390(6) . ?
C1 C11 1.505(6) . ?
C1 C2 1.396(5) . ?
C29 H29 0.9500 . ?
C29 C28 1.392(5) . ?
C11 H11A 0.9900 . ?
C11 H11B 0.9900 . ?
C11 C12 1.535(6) . ?
C33 H33 0.9500 . ?
C33 C32 1.376(6) . ?
C21 H21 0.9500 . ?
C28 H28 0.9500 . ?
C28 C27 1.372(6) . ?
C53 H53 0.9500 . ?
C53 C54 1.368(7) . ?
C9 H9 0.9500 . ?
C9 C8 1.377(6) . ?
C4 H4 0.9500 . ?
C4 C3 1.373(6) . ?
C27 H27 0.9500 . ?
C27 C26 1.381(6) . ?
C26 H26 0.9500 . ?
C2 H2 0.9500 . ?
C2 C3 1.377(7) . ?
C47 H47 0.9500 . ?
C47 C48 1.389(6) . ?
C8 H8 0.9500 . ?
C8 C7 1.380(6) . ?
C32 H32 0.9500 . ?
C7 H7 0.9500 . ?
C42 H42A 0.9800 . ?
C42 H42B 0.9800 . ?
C42 H42C 0.9800 . ?
C50 H50 0.9500 . ?
C50 C49 1.390(6) . ?
C12 H12A 0.9900 . ?
C12 H12B 0.9900 . ?
C12 C13 1.544(6) . ?
C56 H56 0.9500 . ?
C56 C55 1.386(6) . ?
C3 H3 0.9500 . ?
C54 H54 0.9500 . ?
C54 C55 1.378(7) . ?
C48 H48 0.9500 . ?
C48 C49 1.373(6) . ?
C43 H43A 0.9800 . ?
C43 H43B 0.9800 . ?
C43 H43C 0.9800 . ?
C13 H13 1.0000 . ?
C13 C14 1.533(7) . ?
C13 C16 1.528(7) . ?
C49 H49 0.9500 . ?
C55 H55 0.9500 . ?
C14 H14A 0.9900 . ?
C14 H14B 0.9900 . ?
C14 C15 1.532(7) . ?
C15 H15A 0.9800 . ?
C15 H15B 0.9800 . ?
C15 H15C 0.9800 . ?
C16 H16A 0.9900 . ?
C16 H16B 0.9900 . ?
C16 C17 1.450(9) . ?
C17 H17A 0.9800 . ?
C17 H17B 0.9800 . ?
C17 H17C 0.9800 . ?
O2 C1B 1.423(14) . ?
O2 C1C 1.386(14) . ?
C1A H1AA 0.9800 . ?
C1A H1AB 0.9800 . ?
C1A H1AC 0.9800 . ?
C1A C1B 1.487(14) . ?
C1B H1BA 0.9900 . ?
C1B H1BB 0.9900 . ?
C1C H1C 0.9500 . ?
C1C C1D 1.491(14) . ?
C1D H1DA 0.9800 . ?
C1D H1DB 0.9800 . ?
C1D H1DC 0.9800 . ?
O3 C1F 1.404(15) . ?
O3 C1G 1.406(14) . ?
C1E H1EA 0.9800 . ?
C1E H1EB 0.9800 . ?
C1E H1EC 0.9800 . ?
C1E C1F 1.527(15) . ?
C1F H1FA 0.9900 . ?
C1F H1FB 0.9900 . ?
C1G H1GA 0.9900 . ?
C1G H1GB 0.9900 . ?
C1G C1H 1.521(15) . ?
C1H H1HA 0.9800 . ?
C1H H1HB 0.9800 . ?
C1H H1HC 0.9800 . ?

loop_
_geom_torsion_atom_site_label_1
_geom_torsion_atom_site_label_2
_geom_torsion_atom_site_label_3
_geom_torsion_atom_site_label_4
_geom_torsion
_geom_torsion_site_symmetry_1
_geom_torsion_site_symmetry_2
_geom_torsion_site_symmetry_3
_geom_torsion_site_symmetry_4
_geom_torsion_publ_flag
Cu1 P2 C38 C37 -44.1(3) . . . . ?
Cu1 P2 C38 C39 134.3(3) . . . . ?
Cu1 P2 C51 C52 122.5(3) . . . . ?
Cu1 P2 C51 C56 -57.3(3) . . . . ?
Cu1 P2 C45 C46 158.2(3) . . . . ?
Cu1 P2 C45 C50 -21.5(4) . . . . ?
Cu1 P1 C18 C19 -164.6(2) . . . . ?
Cu1 P1 C18 C23 14.2(3) . . . . ?
Cu1 P1 C30 C44 45.9(3) . . . . ?
Cu1 P1 C30 C31 -129.0(3) . . . . ?
Cu1 P1 C24 C25 69.8(3) . . . . ?
Cu1 P1 C24 C29 -106.3(3) . . . . ?
Cu1 N1 C5 C6 0.6(4) . . . . ?
Cu1 N1 C5 C4 -179.1(3) . . . . ?
Cu1 N1 C1 C11 0.3(5) . . . . ?
Cu1 N1 C1 C2 177.4(3) . . . . ?
Cu1 N2 C6 C5 -0.8(4) . . . . ?
Cu1 N2 C6 C7 179.8(3) . . . . ?
Cu1 N2 C10 C9 178.8(3) . . . . ?
P2 C38 C39 C40 -177.6(3) . . . . ?
P2 C51 C52 C53 179.8(3) . . . . ?
P2 C51 C56 C55 179.7(3) . . . . ?
P2 C45 C46 C47 -180.0(3) . . . . ?
P2 C45 C50 C49 -179.9(4) . . . . ?
P1 C18 C19 C20 179.6(3) . . . . ?
P1 C18 C23 C22 -179.0(3) . . . . ?
P1 C30 C31 C32 175.2(3) . . . . ?
P1 C24 C25 C26 -176.5(3) . . . . ?
P1 C24 C29 C28 174.8(3) . . . . ?
O1 C37 C38 P2 -5.9(4) . . . . ?
O1 C37 C38 C39 175.5(3) . . . . ?
O1 C37 C36 C41 -175.2(3) . . . . ?
O1 C37 C36 C35 1.3(5) . . . . ?
O1 C44 C30 P1 5.6(4) . . . . ?
O1 C44 C30 C31 -179.0(3) . . . . ?
O1 C44 C34 C35 1.9(5) . . . . ?
O1 C44 C34 C33 178.4(3) . . . . ?
N1 C5 C6 N2 0.1(5) . . . . ?
N1 C5 C6 C7 179.5(3) . . . . ?
N1 C5 C4 C3 0.8(6) . . . . ?
N1 C1 C11 C12 -147.1(3) . . . . ?
N1 C1 C2 C3 1.9(6) . . . . ?
N2 C6 C7 C8 1.9(6) . . . . ?
N2 C10 C9 C8 0.8(6) . . . . ?
C37 O1 C44 C30 -148.6(3) . . . . ?
C37 O1 C44 C34 31.5(4) . . . . ?
C37 C38 C39 C40 0.9(5) . . . . ?
C37 C36 C41 C40 -1.6(5) . . . . ?
C37 C36 C35 C34 28.9(4) . . . . ?
C37 C36 C35 C42 151.1(4) . . . . ?
C37 C36 C35 C43 -88.3(4) . . . . ?
C18 P1 C30 C44 176.5(3) . . . . ?
C18 P1 C30 C31 1.6(3) . . . . ?
C18 P1 C24 C25 -57.6(3) . . . . ?
C18 P1 C24 C29 126.2(3) . . . . ?
C18 C19 C20 C21 -1.1(5) . . . . ?
C18 C23 C22 C21 -0.2(5) . . . . ?
C38 P2 C51 C52 -4.2(3) . . . . ?
C38 P2 C51 C56 176.1(3) . . . . ?
C38 P2 C45 C46 -75.5(3) . . . . ?
C38 P2 C45 C50 104.8(3) . . . . ?
C38 C37 C36 C41 3.9(5) . . . . ?
C38 C37 C36 C35 -179.7(3) . . . . ?
C38 C39 C40 C41 1.2(6) . . . . ?
C44 O1 C37 C38 147.6(3) . . . . ?
C44 O1 C37 C36 -33.2(4) . . . . ?
C44 C30 C31 C32 0.3(5) . . . . ?
C44 C34 C35 C36 -30.5(4) . . . . ?
C44 C34 C35 C42 -152.6(3) . . . . ?
C44 C34 C35 C43 87.0(4) . . . . ?
C44 C34 C33 C32 1.0(6) . . . . ?
C19 C18 C23 C22 -0.2(5) . . . . ?
C19 C20 C21 C22 0.7(6) . . . . ?
C23 C18 C19 C20 0.8(5) . . . . ?
C23 C22 C21 C20 -0.1(6) . . . . ?
C36 C37 C38 P2 175.0(3) . . . . ?
C36 C37 C38 C39 -3.6(5) . . . . ?
C36 C41 C40 C39 -0.9(6) . . . . ?
C30 P1 C18 C19 67.1(3) . . . . ?
C30 P1 C18 C23 -114.1(3) . . . . ?
C30 P1 C24 C25 -165.5(3) . . . . ?
C30 P1 C24 C29 18.3(3) . . . . ?
C30 C44 C34 C35 -177.9(3) . . . . ?
C30 C44 C34 C33 -1.4(5) . . . . ?
C30 C31 C32 C33 -0.7(6) . . . . ?
C51 P2 C38 C37 83.3(3) . . . . ?
C51 P2 C38 C39 -98.2(3) . . . . ?
C51 P2 C45 C46 30.6(4) . . . . ?
C51 P2 C45 C50 -149.2(3) . . . . ?
C51 C52 C53 C54 0.4(6) . . . . ?
C51 C56 C55 C54 0.5(7) . . . . ?
C34 C44 C30 P1 -174.6(3) . . . . ?
C34 C44 C30 C31 0.8(5) . . . . ?
C34 C33 C32 C31 0.0(6) . . . . ?
C24 P1 C18 C19 -41.7(3) . . . . ?
C24 P1 C18 C23 137.1(3) . . . . ?
C24 P1 C30 C44 -76.7(3) . . . . ?
C24 P1 C30 C31 108.4(3) . . . . ?
C24 C25 C26 C27 1.4(6) . . . . ?
C24 C29 C28 C27 1.5(6) . . . . ?
C45 P2 C38 C37 -169.9(3) . . . . ?
C45 P2 C38 C39 8.5(3) . . . . ?
C45 P2 C51 C52 -111.2(3) . . . . ?
C45 P2 C51 C56 69.0(3) . . . . ?
C45 C46 C47 C48 -0.6(7) . . . . ?
C45 C50 C49 C48 0.3(8) . . . . ?
C41 C36 C35 C34 -155.0(3) . . . . ?
C41 C36 C35 C42 -32.8(5) . . . . ?
C41 C36 C35 C43 87.9(5) . . . . ?
C35 C36 C41 C40 -177.8(3) . . . . ?
C35 C34 C33 C32 177.2(4) . . . . ?
C5 N1 C1 C11 -177.9(3) . . . . ?
C5 N1 C1 C2 -0.8(5) . . . . ?
C5 C6 C7 C8 -177.5(4) . . . . ?
C5 C4 C3 C2 0.3(7) . . . . ?
C52 C51 C56 C55 -0.1(6) . . . . ?
C52 C53 C54 C55 0.1(6) . . . . ?
C46 C45 C50 C49 0.4(7) . . . . ?
C46 C47 C48 C49 1.4(7) . . . . ?
C6 N2 C10 C9 -1.1(6) . . . . ?
C6 C5 C4 C3 -178.8(4) . . . . ?
C25 C24 C29 C28 -1.2(5) . . . . ?
C10 N2 C6 C5 179.2(3) . . . . ?
C10 N2 C6 C7 -0.2(5) . . . . ?
C10 C9 C8 C7 0.9(6) . . . . ?
C1 N1 C5 C6 179.1(3) . . . . ?
C1 N1 C5 C4 -0.6(5) . . . . ?
C1 C11 C12 C13 81.2(5) . . . . ?
C1 C2 C3 C4 -1.7(7) . . . . ?
C29 C24 C25 C26 -0.2(6) . . . . ?
C29 C28 C27 C26 -0.3(6) . . . . ?
C11 C1 C2 C3 178.9(4) . . . . ?
C11 C12 C13 C14 -53.0(5) . . . . ?
C11 C12 C13 C16 -173.9(4) . . . . ?
C33 C34 C35 C36 153.3(3) . . . . ?
C33 C34 C35 C42 31.3(5) . . . . ?
C33 C34 C35 C43 -89.2(4) . . . . ?
C28 C27 C26 C25 -1.1(6) . . . . ?
C53 C54 C55 C56 -0.5(7) . . . . ?
C9 C8 C7 C6 -2.2(6) . . . . ?
C4 C5 C6 N2 179.7(3) . . . . ?
C4 C5 C6 C7 -0.9(6) . . . . ?
C2 C1 C11 C12 35.8(5) . . . . ?
C47 C48 C49 C50 -1.2(8) . . . . ?
C50 C45 C46 C47 -0.2(6) . . . . ?
C12 C13 C14 C15 179.5(4) . . . . ?
C12 C13 C16 C17 -59.2(7) . . . . ?
C56 C51 C52 C53 -0.4(5) . . . . ?
C14 C13 C16 C17 177.4(5) . . . . ?
C16 C13 C14 C15 -57.7(6) . . . . ?
C1B O2 C1C C1D -158(3) . . . . ?
C1C O2 C1B C1A -174.9(17) . . . . ?
C1F O3 C1G C1H -176(2) . . . . ?
C1G O3 C1F C1E 178(2) . . . . ?
